data_9011194
loop_
_publ_author_name
'Loopstra, B. O.'
'Brandenburg, N. P.'

_publ_section_title
;
 Uranyl selenite and uranyl tellurite
;
_journal_name_full 'Acta Crystallographica, Section B'
_journal_page_first 1335
_journal_page_last 1337
_journal_paper_doi 10.1107/S056774087800549X
_journal_volume 34
_journal_year 1978
_chemical_compound_source Synthetic
_chemical_formula_sum 'O5 Te U'
_chemical_name_mineral Schmitterite
_space_group_IT_number 57
_symmetry_space_group_name_Hall '-P 2c 2b'
_symmetry_space_group_name_H-M 'P b c m'
_cell_angle_alpha 90
_cell_angle_beta 90
_cell_angle_gamma 90
_cell_length_a 5.363
_cell_length_b 10.161
_cell_length_c 7.862
_cell_formula_units_Z 4
_cell_volume 428.427
_database_code_amcsd 0009637
_exptl_crystal_density_diffrn 6.909
_cod_original_formula_sum 'U Te O5'
_cod_database_code 9011194

loop_
_space_group_symop_operation_xyz
x,y,z
x,1/2-y,1/2+z
-x,1/2+y,1/2-z
-x,1/2+y,z
x,1/2-y,-z
x,y,1/2-z
-x,-y,1/2+z
-x,-y,-z

loop_
_atom_site_label
_atom_site_fract_x
_atom_site_fract_y
_atom_site_fract_z
_atom_site_U_iso_or_equiv
U 0.96980 0.01490 0.25000 0.00899
Te 0.63400 0.25000 0.50000 0.00849
O1 0.73200 0.21400 0.25000 0.03293
O2 0.85700 0.10500 0.52700 0.01900
O3 0.24400 0.11500 0.25000 0.02786
O4 0.69100 0.91300 0.25000 0.04179

loop_
_cod_related_entry_id
_cod_related_entry_database
_cod_related_entry_code
1 AMCSD 0009637
